data_1534027
loop_
_publ_author_name
'Krivovichev, S.V.'
'Armbruster, T.'
'Depmeier, W.'

_publ_section_title
;
 Crystal structures of Pb8 O5 (As O4)2 and Pb5 O4 (Cr O4) and review of
 (Pb O)-related structural units in inorganic compounds
;
_journal_name_full 'Journal of Solid State Chemistry'
_journal_page_first 1321
_journal_page_last 1332
_journal_volume 177
_journal_year 2004
_chemical_formula_sum 'As2 O13 Pb8'
_chemical_name_systematic 'Pb8 O5 (As O4)2'
_space_group_IT_number 12
_symmetry_space_group_name_Hall '-C 2y'
_symmetry_space_group_name_H-M 'C 1 2/m 1'
_cell_angle_alpha 90
_cell_angle_beta 98.081
_cell_angle_gamma 90
_cell_formula_units_Z 4
_cell_length_a 10.797
_cell_length_b 10.429
_cell_length_c 14.614
_cell_volume 1629.224
_citation_journal_id_ASTM JSSCBI
_cod_data_source_file Krivovichev_JSSCBI_2004_1659.cif
_cod_data_source_block As2O13Pb8
_cod_database_code 1534027

loop_
_symmetry_equiv_pos_as_xyz
x,y,z
-x,y,-z
-x,-y,-z
x,-y,z
x+1/2,y+1/2,z
-x+1/2,y+1/2,-z
-x+1/2,-y+1/2,-z
x+1/2,-y+1/2,z

loop_
_atom_site_label
_atom_site_type_symbol
_atom_site_fract_x
_atom_site_fract_y
_atom_site_fract_z
_atom_site_occupancy
_atom_site_U_iso_or_equiv
Pb3 Pb+2 0.24386 0.5 0.48389 1 0.0
O7 O-2 0.3125 0 0.1354 1 0.0
Pb2 Pb+2 0.3288 0 0.88574 1 0.0
O6 O-2 0.0928 0.1334 0.1398 1 0.0
Pb6 Pb+2 0.18913 0.26166 0.29415 1 0.0
O8 O-2 0.3985 0.3386 0.4309 1 0.0
Pb1 Pb+2 -0.07393 0 0.29828 1 0.0
Pb5 Pb+2 0.08887 0.25159 -0.09673 1 0.0
O1 O-2 0.3086 0.359 0.1918 1 0.0
O5 O-2 0.1404 0 -0.0207 1 0.0
O4 O-2 0.0286 0.3578 0.212 1 0.0
O3 O-2 0.2283 0.5 0.3332 1 0.0
As1 As+5 0.15481 0 0.09635 1 0.0
Pb4 Pb+2 0.43596 0 0.29035 1 0.0
O2 O-2 0.0773 0.3476 0.4328 1 0.0
As2 As+5 0 0.2539 0.5 1 0.0
